data_4109640
loop_
_publ_author_name
'Rodney P. Feazell'
'Nozomi Nakayama-Ratchford'
'Hongjie Dai'
'Stephen J. Lippard'

_publ_section_title
;
 Soluble Single-Walled Carbon Nanotubes as Longboat Delivery Systems for
 Platinum(IV) Anticancer Drug Design
;
_journal_name_full 'Journal of the American Chemical Society'
_journal_page_first 8438
_journal_page_last 8439
_journal_paper_doi 10.1021/ja073231f
_journal_volume 129
_journal_year 2007
_chemical_formula_moiety 'C6 H16 Cl2 N2 O5 Pt, C6 H13 Cl2 N2 O5 Pt, 2(C2 H6 O S), H2 O'
_chemical_formula_sum 'C16 H43 Cl4 N4 O13 Pt2 S2'
_chemical_formula_weight 1095.64
_chemical_name_systematic
; 
 ? 
;
_space_group_IT_number 2
_symmetry_cell_setting triclinic
_symmetry_space_group_name_Hall '-P 1'
_symmetry_space_group_name_H-M 'P -1'
_atom_sites_solution_hydrogens geom
_atom_sites_solution_primary direct
_atom_sites_solution_secondary difmap
_audit_creation_method SHELXL-97
_cell_angle_alpha 95.107(2)
_cell_angle_beta 101.9130(10)
_cell_angle_gamma 105.4030(10)
_cell_formula_units_Z 2
_cell_length_a 10.4084(10)
_cell_length_b 13.4073(12)
_cell_length_c 13.5183(12)
_cell_measurement_reflns_used 7062
_cell_measurement_temperature 110(2)
_cell_measurement_theta_max 27.98
_cell_measurement_theta_min 2.98
_cell_volume 1758.7(3)
_computing_cell_refinement 'Bruker SMART'
_computing_data_collection 'Bruker SMART'
_computing_data_reduction 'Bruker SAINT'
_computing_molecular_graphics 'Bruker SHELXTL'
_computing_publication_material 'Bruker SHELXTL'
_computing_structure_refinement 'SHELXL-97 (Sheldrick, 1997)'
_computing_structure_solution 'SHELXS-97 (Sheldrick, 1990)'
_diffrn_ambient_temperature 110(2)
_diffrn_measured_fraction_theta_full 0.995
_diffrn_measured_fraction_theta_max 0.995
_diffrn_measurement_device_type 'CCD area detector'
_diffrn_measurement_method 'phi and omega scans'
_diffrn_radiation_monochromator graphite
_diffrn_radiation_source 'fine-focus sealed tube'
_diffrn_radiation_type MoK\a
_diffrn_radiation_wavelength 0.71073
_diffrn_reflns_av_R_equivalents 0.0997
_diffrn_reflns_av_sigmaI/netI 0.0770
_diffrn_reflns_limit_h_max 13
_diffrn_reflns_limit_h_min -12
_diffrn_reflns_limit_k_max 16
_diffrn_reflns_limit_k_min -16
_diffrn_reflns_limit_l_max 16
_diffrn_reflns_limit_l_min -16
_diffrn_reflns_number 26167
_diffrn_reflns_theta_full 26.37
_diffrn_reflns_theta_max 26.37
_diffrn_reflns_theta_min 2.57
_exptl_absorpt_coefficient_mu 8.425
_exptl_absorpt_correction_T_max 0.431
_exptl_absorpt_correction_T_min 0.378
_exptl_absorpt_correction_type multi-scan
_exptl_absorpt_process_details SADABS
_exptl_crystal_colour yellow
_exptl_crystal_density_diffrn 2.069
_exptl_crystal_description plate
_exptl_crystal_F_000 1054
_exptl_crystal_size_max .15
_exptl_crystal_size_mid .1
_exptl_crystal_size_min .1
_refine_diff_density_max 3.312
_refine_diff_density_min -2.086
_refine_diff_density_rms 0.252
_refine_ls_extinction_method none
_refine_ls_goodness_of_fit_ref 0.997
_refine_ls_hydrogen_treatment mixed
_refine_ls_matrix_type full
_refine_ls_number_parameters 383
_refine_ls_number_reflns 7133
_refine_ls_number_restraints 4
_refine_ls_restrained_S_all 0.997
_refine_ls_R_factor_all 0.0657
_refine_ls_R_factor_gt 0.0483
_refine_ls_shift/su_max 0.002
_refine_ls_shift/su_mean 0.000
_refine_ls_structure_factor_coef Fsqd
_refine_ls_weighting_details 'calc w=1/[\s^2^(Fo^2^)+(0.0688P)^2^+0.0000P] where P=(Fo^2^+2Fc^2^)/3'
_refine_ls_weighting_scheme calc
_refine_ls_wR_factor_gt 0.1241
_refine_ls_wR_factor_ref 0.1316
_reflns_number_gt 5208
_reflns_number_total 7133
_reflns_threshold_expression >2sigma(I)
_cod_data_source_file ja073231from20070507_033057.cif
_cod_data_source_block rpfiv
_cod_database_code 4109640

loop_
_symmetry_equiv_pos_as_xyz
'x, y, z'
'-x, -y, -z'

loop_
_atom_site_label
_atom_site_type_symbol
_atom_site_fract_x
_atom_site_fract_y
_atom_site_fract_z
_atom_site_U_iso_or_equiv
_atom_site_adp_type
_atom_site_occupancy
_atom_site_symmetry_multiplicity
_atom_site_calc_flag
_atom_site_refinement_flags
_atom_site_disorder_assembly
_atom_site_disorder_group
Pt2 Pt 0.71198(3) 0.80308(2) 0.49953(3) 0.01809(12) Uani 1 1 d . . .
Pt1 Pt 0.72645(3) 0.80780(2) 0.00266(3) 0.01839(12) Uani 1 1 d . . .
S1S S 0.3460(3) 0.8832(2) 0.1272(2) 0.0310(6) Uani 1 1 d . . .
S2S S 0.1001(6) 0.4199(4) 0.7871(5) 0.123(2) Uani 1 1 d . . .
Cl3 Cl 0.5048(2) 0.71346(19) 0.38939(19) 0.0312(6) Uani 1 1 d . . .
Cl4 Cl 0.6170(2) 0.7876(2) 0.6392(2) 0.0397(7) Uani 1 1 d . . .
Cl1 Cl 0.5085(3) 0.8010(3) -0.0838(3) 0.0598(9) Uani 1 1 d . . .
Cl2 Cl 0.6491(2) 0.7135(2) 0.1265(2) 0.0363(6) Uani 1 1 d . . .
O6 O 0.7774(6) 0.6775(4) 0.5079(5) 0.0259(15) Uani 1 1 d . B .
O1S O 0.2318(6) 0.9204(5) 0.1568(5) 0.0274(15) Uani 1 1 d . . .
O7 O 0.6546(5) 0.9361(4) 0.4926(5) 0.0189(13) Uani 1 1 d . . .
O2S O 0.0117(8) 0.3486(6) 0.8377(8) 0.067(3) Uani 1 1 d . . .
O8 O 0.8318(5) 1.0292(4) 0.4353(5) 0.0195(13) Uani 1 1 d . . .
O3S O 0.0805(7) 0.9141(5) 0.2956(5) 0.0263(15) Uani 1 1 d D . .
H1S H 0.072(10) 0.870(6) 0.331(6) 0.039 Uiso 1 1 d D . .
H2S H 0.134(8) 0.923(7) 0.261(6) 0.039 Uiso 1 1 d D . .
O9 O 0.9479(6) 1.2393(5) 0.5765(5) 0.0292(15) Uani 1 1 d . . .
O10 O 0.9634(6) 1.2928(5) 0.4265(5) 0.0288(15) Uani 1 1 d . . .
H5 H 1.0468 1.3174 0.4565 0.043 Uiso 1 1 calc R . .
O1 O 0.7343(6) 0.6792(4) -0.0784(5) 0.0222(14) Uani 1 1 d . . .
O2 O 0.7246(6) 0.9355(4) 0.0935(5) 0.0246(15) Uani 1 1 d . . .
O3 O 0.9059(6) 1.0489(4) 0.0621(5) 0.0228(14) Uani 1 1 d . . .
O4 O 1.0780(6) 1.2346(5) 0.2362(5) 0.0231(14) Uani 1 1 d . . .
O5 O 1.0260(6) 1.3079(5) 0.0970(5) 0.0276(15) Uani 1 1 d . . .
H10 H 1.1098 1.3183 0.0990 0.041 Uiso 1 1 calc R . .
N3 N 0.7979(7) 0.8158(6) 0.3751(6) 0.0219(17) Uani 1 1 d . . .
H1H H 0.8603 0.7789 0.3795 0.033 Uiso 1 1 calc R . .
H1I H 0.8406 0.8843 0.3744 0.033 Uiso 1 1 calc R . .
H1J H 0.7309 0.7897 0.3166 0.033 Uiso 1 1 calc R . .
N4 N 0.8947(6) 0.8837(5) 0.5998(5) 0.0162(15) Uani 1 1 d . . .
H2H H 0.9215 0.8411 0.6433 0.024 Uiso 1 1 calc R . .
H2I H 0.8839 0.9401 0.6363 0.024 Uiso 1 1 calc R . .
H2J H 0.9596 0.9059 0.5643 0.024 Uiso 1 1 calc R . .
N1 N 0.7943(7) 0.8841(5) -0.1089(6) 0.0205(17) Uani 1 1 d . . .
H3H H 0.8869 0.9132 -0.0886 0.031 Uiso 1 1 calc R . .
H3I H 0.7530 0.9353 -0.1205 0.031 Uiso 1 1 calc R . .
H3J H 0.7733 0.8379 -0.1675 0.031 Uiso 1 1 calc R . .
N2 N 0.9222(7) 0.8205(6) 0.0804(6) 0.0226(17) Uani 1 1 d . . .
H4H H 0.9282 0.7563 0.0936 0.034 Uiso 1 1 calc R . .
H4I H 0.9436 0.8646 0.1405 0.034 Uiso 1 1 calc R . .
H4J H 0.9818 0.8463 0.0419 0.034 Uiso 1 1 calc R . .
C1S C 0.3017(10) 0.7476(7) 0.1341(9) 0.039(3) Uani 1 1 d . . .
H1S1 H 0.2813 0.7361 0.2005 0.059 Uiso 1 1 calc R . .
H1S2 H 0.3785 0.7208 0.1264 0.059 Uiso 1 1 calc R . .
H1S3 H 0.2206 0.7109 0.0792 0.059 Uiso 1 1 calc R . .
C2S C 0.4849(9) 0.9275(8) 0.2358(8) 0.033(2) Uani 1 1 d . . .
H2S1 H 0.5105 1.0040 0.2511 0.050 Uiso 1 1 calc R . .
H2S2 H 0.5633 0.9060 0.2223 0.050 Uiso 1 1 calc R . .
H2S3 H 0.4579 0.8971 0.2944 0.050 Uiso 1 1 calc R . .
C7 C 0.6970(11) 0.5832(8) 0.5299(11) 0.052(4) Uani 1 1 d D . .
H1A H 0.6055 0.5877 0.5361 0.062 Uiso 1 1 calc R A 1
H1B H 0.7435 0.5625 0.5929 0.062 Uiso 1 1 calc R A 1
C8 C 0.687(4) 0.506(3) 0.431(3) 0.061(3) Uani 0.35(3) 1 d PD B 1
C8A C 0.731(2) 0.4860(14) 0.486(2) 0.061(3) Uani 0.65(3) 1 d PD B 2
C9 C 0.7280(8) 1.0205(6) 0.4685(6) 0.0172(18) Uani 1 1 d . . .
C3S C 0.2057(18) 0.5172(11) 0.8760(15) 0.113(7) Uani 1 1 d . . .
H3S1 H 0.1549 0.5384 0.9236 0.170 Uiso 1 1 calc R . .
H3S2 H 0.2437 0.5769 0.8432 0.170 Uiso 1 1 calc R . .
H3S3 H 0.2805 0.4937 0.9136 0.170 Uiso 1 1 calc R . .
C10 C 0.6741(8) 1.1133(7) 0.4884(7) 0.022(2) Uani 1 1 d . . .
H4A H 0.5740 1.0923 0.4579 0.026 Uiso 1 1 calc R . .
H4B H 0.6886 1.1327 0.5631 0.026 Uiso 1 1 calc R . .
C4S C -0.0094(15) 0.4794(11) 0.7178(12) 0.082(5) Uani 1 1 d . . .
H4S1 H -0.0795 0.4270 0.6649 0.123 Uiso 1 1 calc R . .
H4S2 H 0.0431 0.5335 0.6854 0.123 Uiso 1 1 calc R . .
H4S3 H -0.0538 0.5115 0.7637 0.123 Uiso 1 1 calc R . .
C11 C 0.7424(8) 1.2083(7) 0.4449(7) 0.022(2) Uani 1 1 d . . .
H5A H 0.7256 1.1898 0.3698 0.027 Uiso 1 1 calc R . .
H5B H 0.7005 1.2648 0.4582 0.027 Uiso 1 1 calc R . .
C12 C 0.8944(9) 1.2479(7) 0.4902(8) 0.023(2) Uani 1 1 d . . .
C1 C 0.6132(10) 0.6009(7) -0.1317(10) 0.047(3) Uani 1 1 d . . .
H7A H 0.5580 0.6307 -0.1832 0.057 Uiso 1 1 calc R . .
H7B H 0.5574 0.5745 -0.0833 0.057 Uiso 1 1 calc R . .
C2 C 0.6505(13) 0.5130(9) -0.1835(11) 0.061(3) Uani 1 1 d . . .
H8A H 0.6975 0.5379 -0.2363 0.092 Uiso 1 1 calc R . .
H8B H 0.5670 0.4558 -0.2150 0.092 Uiso 1 1 calc R . .
H8C H 0.7115 0.4877 -0.1329 0.092 Uiso 1 1 calc R . .
C3 C 0.8117(8) 1.0266(6) 0.1031(7) 0.0176(18) Uani 1 1 d . . .
C4 C 0.7889(9) 1.1070(6) 0.1805(7) 0.0207(19) Uani 1 1 d . . .
H10A H 0.6894 1.0910 0.1766 0.025 Uiso 1 1 calc R . .
H10B H 0.8347 1.0999 0.2502 0.025 Uiso 1 1 calc R . .
C5 C 0.8424(8) 1.2188(7) 0.1637(7) 0.025(2) Uani 1 1 d . . .
H11A H 0.7934 1.2269 0.0952 0.029 Uiso 1 1 calc R . .
H11B H 0.8217 1.2656 0.2152 0.029 Uiso 1 1 calc R . .
C6 C 0.9937(9) 1.2525(7) 0.1708(7) 0.023(2) Uani 1 1 d . . .

loop_
_atom_site_aniso_label
_atom_site_aniso_U_11
_atom_site_aniso_U_22
_atom_site_aniso_U_33
_atom_site_aniso_U_23
_atom_site_aniso_U_13
_atom_site_aniso_U_12
Pt2 0.01064(18) 0.0182(2) 0.0240(2) 0.00250(15) 0.00524(14) 0.00105(13)
Pt1 0.01071(18) 0.01606(19) 0.0281(2) 0.00139(15) 0.00625(14) 0.00281(13)
S1S 0.0317(14) 0.0333(14) 0.0349(15) 0.0083(12) 0.0143(11) 0.0151(11)
S2S 0.112(4) 0.109(4) 0.115(4) 0.042(4) -0.016(3) 0.005(3)
Cl3 0.0223(12) 0.0313(13) 0.0335(14) 0.0000(11) 0.0025(10) 0.0015(10)
Cl4 0.0258(13) 0.0573(18) 0.0399(16) 0.0179(14) 0.0094(11) 0.0139(12)
Cl1 0.0333(16) 0.069(2) 0.075(2) 0.0006(19) 0.0083(15) 0.0184(15)
Cl2 0.0299(13) 0.0342(14) 0.0460(17) 0.0085(12) 0.0153(12) 0.0060(11)
O6 0.026(4) 0.017(3) 0.043(4) 0.012(3) 0.018(3) 0.010(3)
O1S 0.023(3) 0.033(4) 0.035(4) 0.008(3) 0.013(3) 0.019(3)
O7 0.012(3) 0.021(3) 0.025(4) 0.008(3) 0.007(3) 0.005(2)
O2S 0.053(5) 0.049(5) 0.111(8) 0.044(5) 0.034(5) 0.013(4)
O8 0.014(3) 0.023(3) 0.026(3) 0.005(3) 0.012(3) 0.006(2)
O3S 0.027(4) 0.027(4) 0.026(4) 0.005(3) 0.013(3) 0.005(3)
O9 0.022(3) 0.036(4) 0.025(4) 0.004(3) 0.008(3) -0.001(3)
O10 0.019(3) 0.032(4) 0.039(4) 0.011(3) 0.014(3) 0.006(3)
O1 0.022(3) 0.018(3) 0.024(4) -0.009(3) 0.008(3) 0.004(3)
O2 0.018(3) 0.014(3) 0.041(4) -0.006(3) 0.015(3) 0.002(2)
O3 0.016(3) 0.025(3) 0.028(4) -0.001(3) 0.012(3) 0.002(3)
O4 0.021(3) 0.031(4) 0.018(3) 0.005(3) 0.002(3) 0.010(3)
O5 0.025(3) 0.030(4) 0.033(4) 0.012(3) 0.014(3) 0.009(3)
N3 0.022(4) 0.023(4) 0.022(4) 0.001(3) 0.009(3) 0.007(3)
N4 0.011(3) 0.019(4) 0.019(4) -0.003(3) 0.007(3) 0.005(3)
N1 0.012(4) 0.022(4) 0.026(4) 0.001(3) 0.005(3) 0.004(3)
N2 0.013(4) 0.026(4) 0.025(4) 0.001(3) 0.001(3) 0.002(3)
C1S 0.029(6) 0.031(6) 0.061(8) 0.014(5) 0.011(5) 0.011(4)
C2S 0.019(5) 0.036(6) 0.038(6) 0.005(5) 0.003(4) 0.000(4)
C7 0.027(6) 0.033(6) 0.104(11) 0.032(7) 0.022(6) 0.010(5)
C8 0.058(7) 0.036(6) 0.088(10) 0.005(6) 0.024(7) 0.007(5)
C8A 0.058(7) 0.036(6) 0.088(10) 0.005(6) 0.024(7) 0.007(5)
C9 0.014(4) 0.019(4) 0.017(5) 0.001(4) 0.003(3) 0.003(3)
C3S 0.120(15) 0.050(10) 0.146(18) 0.013(11) -0.030(13) 0.032(10)
C10 0.014(4) 0.024(5) 0.029(5) -0.001(4) 0.008(4) 0.007(4)
C4S 0.113(14) 0.080(11) 0.084(11) 0.037(9) 0.028(10) 0.067(10)
C11 0.016(4) 0.024(5) 0.029(5) 0.001(4) 0.007(4) 0.009(4)
C12 0.022(5) 0.014(4) 0.035(6) -0.001(4) 0.014(4) 0.003(4)
C1 0.026(6) 0.020(5) 0.083(10) -0.014(6) 0.007(6) -0.004(4)
C2 0.058(7) 0.036(6) 0.088(10) 0.005(6) 0.024(7) 0.007(5)
C3 0.017(4) 0.014(4) 0.023(5) 0.003(4) 0.006(4) 0.005(3)
C4 0.018(4) 0.021(5) 0.024(5) 0.002(4) 0.008(4) 0.004(4)
C5 0.022(5) 0.024(5) 0.027(5) -0.001(4) 0.001(4) 0.009(4)
C6 0.031(5) 0.013(4) 0.025(5) -0.002(4) 0.011(4) 0.003(4)

loop_
_atom_type_symbol
_atom_type_description
_atom_type_scat_dispersion_real
_atom_type_scat_dispersion_imag
_atom_type_scat_source
C C 0.0033 0.0016 'International Tables Vol C Tables 4.2.6.8 and 6.1.1.4'
H H 0.0000 0.0000 'International Tables Vol C Tables 4.2.6.8 and 6.1.1.4'
N N 0.0061 0.0033 'International Tables Vol C Tables 4.2.6.8 and 6.1.1.4'
O O 0.0106 0.0060 'International Tables Vol C Tables 4.2.6.8 and 6.1.1.4'
S S 0.1246 0.1234 'International Tables Vol C Tables 4.2.6.8 and 6.1.1.4'
Cl Cl 0.1484 0.1585 'International Tables Vol C Tables 4.2.6.8 and 6.1.1.4'
Pt Pt -1.7033 8.3905 'International Tables Vol C Tables 4.2.6.8 and 6.1.1.4'

loop_
_geom_angle_atom_site_label_1
_geom_angle_atom_site_label_2
_geom_angle_atom_site_label_3
_geom_angle
O6 Pt2 O7 177.2(2)
O6 Pt2 N4 86.6(3)
O7 Pt2 N4 90.9(2)
O6 Pt2 N3 83.5(3)
O7 Pt2 N3 95.4(3)
N4 Pt2 N3 92.5(3)
O6 Pt2 Cl3 93.95(19)
O7 Pt2 Cl3 88.56(17)
N4 Pt2 Cl3 178.9(2)
N3 Pt2 Cl3 88.5(2)
O6 Pt2 Cl4 95.9(2)
O7 Pt2 Cl4 85.20(18)
N4 Pt2 Cl4 87.3(2)
N3 Pt2 Cl4 179.4(2)
Cl3 Pt2 Cl4 91.66(9)
O1 Pt1 O2 176.2(2)
O1 Pt1 N1 85.7(3)
O2 Pt1 N1 96.9(3)
O1 Pt1 N2 86.2(3)
O2 Pt1 N2 91.0(3)
N1 Pt1 N2 92.1(3)
O1 Pt1 Cl1 95.84(19)
O2 Pt1 Cl1 87.01(19)
N1 Pt1 Cl1 86.8(2)
N2 Pt1 Cl1 177.6(2)
O1 Pt1 Cl2 91.72(19)
O2 Pt1 Cl2 85.63(19)
N1 Pt1 Cl2 177.4(2)
N2 Pt1 Cl2 87.7(2)
Cl1 Pt1 Cl2 93.46(11)
O1S S1S C2S 104.8(4)
O1S S1S C1S 105.4(4)
C2S S1S C1S 99.1(5)
O2S S2S C3S 107.8(9)
O2S S2S C4S 103.6(7)
C3S S2S C4S 103.2(8)
C7 O6 Pt2 122.0(6)
C9 O7 Pt2 123.3(5)
H1S O3S H2S 123(6)
C12 O10 H5 109.5
C1 O1 Pt1 121.2(6)
C3 O2 Pt1 123.6(5)
C6 O5 H10 109.5
Pt2 N3 H1H 109.5
Pt2 N3 H1I 109.5
H1H N3 H1I 109.5
Pt2 N3 H1J 109.5
H1H N3 H1J 109.5
H1I N3 H1J 109.5
Pt2 N4 H2H 109.5
Pt2 N4 H2I 109.5
H2H N4 H2I 109.5
Pt2 N4 H2J 109.5
H2H N4 H2J 109.5
H2I N4 H2J 109.5
Pt1 N1 H3H 109.5
Pt1 N1 H3I 109.5
H3H N1 H3I 109.5
Pt1 N1 H3J 109.5
H3H N1 H3J 109.5
H3I N1 H3J 109.5
Pt1 N2 H4H 109.5
Pt1 N2 H4I 109.5
H4H N2 H4I 109.5
Pt1 N2 H4J 109.5
H4H N2 H4J 109.5
H4I N2 H4J 109.5
S1S C1S H1S1 109.5
S1S C1S H1S2 109.5
H1S1 C1S H1S2 109.5
S1S C1S H1S3 109.5
H1S1 C1S H1S3 109.5
H1S2 C1S H1S3 109.5
S1S C2S H2S1 109.5
S1S C2S H2S2 109.5
H2S1 C2S H2S2 109.5
S1S C2S H2S3 109.5
H2S1 C2S H2S3 109.5
H2S2 C2S H2S3 109.5
O6 C7 C8A 112.9(12)
O6 C7 C8 99.6(17)
C8A C7 C8 33.3(16)
O6 C7 H1A 111.8
C8A C7 H1A 126.7
C8 C7 H1A 111.8
O6 C7 H1B 111.8
C8A C7 H1B 78.5
C8 C7 H1B 111.8
H1A C7 H1B 109.6
O8 C9 O7 126.3(8)
O8 C9 C10 121.7(7)
O7 C9 C10 112.0(7)
S2S C3S H3S1 109.5
S2S C3S H3S2 109.5
H3S1 C3S H3S2 109.5
S2S C3S H3S3 109.5
H3S1 C3S H3S3 109.5
H3S2 C3S H3S3 109.5
C11 C10 C9 113.3(7)
C11 C10 H4A 108.9
C9 C10 H4A 108.9
C11 C10 H4B 108.9
C9 C10 H4B 108.9
H4A C10 H4B 107.7
S2S C4S H4S1 109.5
S2S C4S H4S2 109.5
H4S1 C4S H4S2 109.5
S2S C4S H4S3 109.5
H4S1 C4S H4S3 109.5
H4S2 C4S H4S3 109.5
C12 C11 C10 112.4(7)
C12 C11 H5A 109.1
C10 C11 H5A 109.1
C12 C11 H5B 109.1
C10 C11 H5B 109.1
H5A C11 H5B 107.9
O9 C12 O10 123.6(8)
O9 C12 C11 123.4(8)
O10 C12 C11 113.0(8)
O1 C1 C2 109.3(9)
O1 C1 H7A 109.8
C2 C1 H7A 109.8
O1 C1 H7B 109.8
C2 C1 H7B 109.8
H7A C1 H7B 108.3
C1 C2 H8A 109.5
C1 C2 H8B 109.5
H8A C2 H8B 109.5
C1 C2 H8C 109.5
H8A C2 H8C 109.5
H8B C2 H8C 109.5
O3 C3 O2 126.6(8)
O3 C3 C4 121.4(7)
O2 C3 C4 111.9(7)
C5 C4 C3 113.8(7)
C5 C4 H10A 108.8
C3 C4 H10A 108.8
C5 C4 H10B 108.8
C3 C4 H10B 108.8
H10A C4 H10B 107.7
C6 C5 C4 113.4(7)
C6 C5 H11A 108.9
C4 C5 H11A 108.9
C6 C5 H11B 108.9
C4 C5 H11B 108.9
H11A C5 H11B 107.7
O4 C6 O5 123.0(8)
O4 C6 C5 124.4(9)
O5 C6 C5 112.5(8)

loop_
_geom_bond_atom_site_label_1
_geom_bond_atom_site_label_2
_geom_bond_distance
Pt2 O6 1.981(6)
Pt2 O7 2.030(5)
Pt2 N4 2.051(6)
Pt2 N3 2.061(7)
Pt2 Cl3 2.300(2)
Pt2 Cl4 2.306(3)
Pt1 O1 1.989(5)
Pt1 O2 2.024(6)
Pt1 N1 2.037(7)
Pt1 N2 2.046(7)
Pt1 Cl1 2.302(3)
Pt1 Cl2 2.332(3)
S1S O1S 1.517(6)
S1S C2S 1.763(9)
S1S C1S 1.768(10)
S2S O2S 1.461(9)
S2S C3S 1.664(16)
S2S C4S 1.729(13)
O6 C7 1.413(11)
O7 C9 1.296(9)
O8 C9 1.235(9)
O3S H1S 0.79(2)
O3S H2S 0.79(2)
O9 C12 1.214(11)
O10 C12 1.319(11)
O10 H5 0.8400
O1 C1 1.413(10)
O2 C3 1.290(9)
O3 C3 1.207(10)
O4 C6 1.200(10)
O5 C6 1.340(11)
O5 H10 0.8400
N3 H1H 0.9100
N3 H1I 0.9100
N3 H1J 0.9100
N4 H2H 0.9100
N4 H2I 0.9100
N4 H2J 0.9100
N1 H3H 0.9100
N1 H3I 0.9100
N1 H3J 0.9100
N2 H4H 0.9100
N2 H4I 0.9100
N2 H4J 0.9100
C1S H1S1 0.9800
C1S H1S2 0.9800
C1S H1S3 0.9800
C2S H2S1 0.9800
C2S H2S2 0.9800
C2S H2S3 0.9800
C7 C8A 1.539(19)
C7 C8 1.58(2)
C7 H1A 0.9900
C7 H1B 0.9900
C9 C10 1.520(11)
C3S H3S1 0.9800
C3S H3S2 0.9800
C3S H3S3 0.9800
C10 C11 1.516(12)
C10 H4A 0.9900
C10 H4B 0.9900
C4S H4S1 0.9800
C4S H4S2 0.9800
C4S H4S3 0.9800
C11 C12 1.501(12)
C11 H5A 0.9900
C11 H5B 0.9900
C1 C2 1.496(15)
C1 H7A 0.9900
C1 H7B 0.9900
C2 H8A 0.9800
C2 H8B 0.9800
C2 H8C 0.9800
C3 C4 1.533(12)
C4 C5 1.509(11)
C4 H10A 0.9900
C4 H10B 0.9900
C5 C6 1.498(12)
C5 H11A 0.9900
C5 H11B 0.9900

loop_
_geom_hbond_atom_site_label_D
_geom_hbond_atom_site_label_H
_geom_hbond_atom_site_label_A
_geom_hbond_distance_DH
_geom_hbond_distance_HA
_geom_hbond_distance_DA
_geom_hbond_angle_DHA
_geom_hbond_site_symmetry_A
O3S H1S O9 0.79(2) 2.00(2) 2.798(9) 179(10) 2_676
O3S H2S O1S 0.79(2) 1.90(3) 2.681(9) 167(11) .
O10 H5 O6 0.84 1.77 2.569(8) 157.2 2_776
O5 H10 O1 0.84 1.69 2.521(8) 167.3 2_775
N3 H1H O9 0.91 2.05 2.895(10) 154.2 2_776
N3 H1I O8 0.91 2.07 2.812(9) 137.4 .
N3 H1J Cl2 0.91 2.56 3.388(8) 152.0 .
N4 H2H O4 0.91 1.99 2.850(9) 155.9 2_776
N4 H2H O10 0.91 2.62 3.136(9) 116.9 2_776
N4 H2I O3S 0.91 1.99 2.864(9) 160.7 2_676
N4 H2J O8 0.91 2.11 2.930(8) 149.0 2_776
N1 H3H O3 0.91 2.03 2.922(9) 167.9 2_775
N1 H3I O1S 0.91 2.01 2.823(9) 147.7 2_675
N1 H3I S1S 0.91 2.89 3.787(7) 170.7 2_675
N1 H3J O4 0.91 2.33 2.973(9) 127.4 2_775
N1 H3J Cl4 0.91 2.70 3.467(8) 143.0 1_554
N2 H4H O2S 0.91 1.92 2.794(11) 159.7 2_666
N2 H4H S2S 0.91 2.96 3.801(9) 154.1 2_666
N2 H4I O3S 0.91 2.21 3.004(10) 145.4 1_655
N2 H4J O3 0.91 2.34 3.215(10) 161.5 2_775
N2 H4J O1S 0.91 2.62 3.054(9) 110.3 1_655
